data_4116419
loop_
_publ_author_name
'Stephen L. De Wall'
'Eric S. Meadows'
'Leonard J. Barbour'
'George W. Gokel'

_publ_section_title
;
 Solution- and Solid-State Evidence for Alkali Metal Cation-\p
 Interactions with Indole, the Side Chain of Tryptophan
;
_journal_name_full 'Journal of the American Chemical Society'
_journal_page_first 5613
_journal_page_last 5614
_journal_paper_doi 10.1021/ja9907921
_journal_volume 121
_journal_year 1999
_chemical_formula_sum 'C32 H44 I K N4 O4'
_chemical_formula_weight 714.71
_chemical_name_systematic
; 
 ? 
;
_space_group_IT_number 15
_symmetry_space_group_name_Hall '-C 2yc'
_symmetry_space_group_name_H-M 'C 1 2/c 1'
_atom_sites_solution_hydrogens geom
_atom_sites_solution_primary direct
_atom_sites_solution_secondary difmap
_audit_creation_method SHELXL-97
_cell_angle_alpha 90.00
_cell_angle_beta 90.2610(10)
_cell_angle_gamma 90.00
_cell_formula_units_Z 4
_cell_length_a 17.2370(10)
_cell_length_b 12.0426(7)
_cell_length_c 15.9510(9)
_cell_measurement_temperature 173(2)
_cell_volume 3311.0(3)
_computing_structure_refinement 'SHELXL-97 (Sheldrick, 1997)'
_computing_structure_solution 'SHELXS-97 (Sheldrick, 1990)'
_diffrn_ambient_temperature 173(2)
_diffrn_measured_fraction_theta_full 0.984
_diffrn_measured_fraction_theta_max 0.984
_diffrn_radiation_monochromator graphite
_diffrn_radiation_source 'fine-focus sealed tube'
_diffrn_radiation_type MoK\a
_diffrn_radiation_wavelength 0.71073
_diffrn_reflns_av_R_equivalents 0.0323
_diffrn_reflns_av_sigmaI/netI 0.0356
_diffrn_reflns_limit_h_max 20
_diffrn_reflns_limit_h_min -22
_diffrn_reflns_limit_k_max 15
_diffrn_reflns_limit_k_min -15
_diffrn_reflns_limit_l_max 20
_diffrn_reflns_limit_l_min -17
_diffrn_reflns_number 9687
_diffrn_reflns_theta_full 27.14
_diffrn_reflns_theta_max 27.14
_diffrn_reflns_theta_min 2.06
_exptl_absorpt_coefficient_mu 1.134
_exptl_crystal_density_diffrn 1.434
_exptl_crystal_F_000 1472
_refine_diff_density_max 0.687
_refine_diff_density_min -0.729
_refine_diff_density_rms 0.058
_refine_ls_extinction_method none
_refine_ls_goodness_of_fit_ref 1.034
_refine_ls_hydrogen_treatment mixed
_refine_ls_matrix_type full
_refine_ls_number_parameters 193
_refine_ls_number_reflns 3620
_refine_ls_number_restraints 0
_refine_ls_restrained_S_all 1.034
_refine_ls_R_factor_all 0.0381
_refine_ls_R_factor_gt 0.0291
_refine_ls_shift/su_max 0.001
_refine_ls_shift/su_mean 0.000
_refine_ls_structure_factor_coef Fsqd
_refine_ls_weighting_details 'calc w=1/[\s^2^(Fo^2^)+(0.0352P)^2^+0.8138P] where P=(Fo^2^+2Fc^2^)/3'
_refine_ls_weighting_scheme calc
_refine_ls_wR_factor_gt 0.0682
_refine_ls_wR_factor_ref 0.0711
_reflns_number_gt 3060
_reflns_number_total 3620
_reflns_threshold_expression >2sigma(I)
_cod_data_source_file ja9907921_3.cif
_cod_data_source_block IndoleKI
_cod_database_code 4116419

loop_
_symmetry_equiv_pos_as_xyz
'x, y, z'
'-x, y, -z+1/2'
'x+1/2, y+1/2, z'
'-x+1/2, y+1/2, -z+1/2'
'-x, -y, -z'
'x, -y, z-1/2'
'-x+1/2, -y+1/2, -z'
'x+1/2, -y+1/2, z-1/2'

loop_
_atom_site_label
_atom_site_type_symbol
_atom_site_fract_x
_atom_site_fract_y
_atom_site_fract_z
_atom_site_U_iso_or_equiv
_atom_site_adp_type
_atom_site_occupancy
_atom_site_symmetry_multiplicity
_atom_site_calc_flag
_atom_site_refinement_flags
I1 I 0.0000 0.120646(19) 0.2500 0.04058(9) Uani 1 2 d S
K1 K 0.2500 0.2500 0.5000 0.03566(16) Uani 1 2 d S
O15 O 0.14364(9) 0.37558(12) 0.42813(10) 0.0363(3) Uani 1 1 d .
O18 O 0.29921(9) 0.41936(12) 0.39683(10) 0.0380(3) Uani 1 1 d .
N7 N 0.30389(10) 0.39138(16) 0.68337(12) 0.0372(4) Uani 1 1 d .
C1 C 0.19963(11) 0.49546(18) 0.65060(12) 0.0306(4) Uani 1 1 d .
C9 C 0.17350(12) 0.38849(17) 0.67899(12) 0.0308(4) Uani 1 1 d .
N12 N 0.08090(9) 0.24200(15) 0.55643(11) 0.0317(4) Uani 1 1 d .
C3 C 0.20629(16) 0.6838(2) 0.60313(15) 0.0482(6) Uani 1 1 d .
H3 H 0.1812 0.7498 0.5849 0.058 Uiso 1 1 calc R
C20 C 0.43258(14) 0.36743(19) 0.40466(16) 0.0419(5) Uani 1 1 d .
H20A H 0.4325 0.3585 0.3430 0.050 Uiso 1 1 calc R
H20B H 0.4846 0.3943 0.4216 0.050 Uiso 1 1 calc R
C8 C 0.23847(13) 0.32957(19) 0.69865(13) 0.0345(5) Uani 1 1 d .
H8 H 0.2386 0.2559 0.7200 0.041 Uiso 1 1 calc R
C6 C 0.28161(11) 0.49470(18) 0.65536(12) 0.0316(4) Uani 1 1 d .
C5 C 0.32608(14) 0.5876(2) 0.63503(15) 0.0420(6) Uani 1 1 d .
H5 H 0.3811 0.5863 0.6394 0.050 Uiso 1 1 calc R
C2 C 0.16226(14) 0.59265(19) 0.62387(14) 0.0402(5) Uani 1 1 d .
H2 H 0.1073 0.5956 0.6201 0.048 Uiso 1 1 calc R
C19 C 0.37345(14) 0.45401(19) 0.42771(16) 0.0419(5) Uani 1 1 d .
H19A H 0.3717 0.4628 0.4894 0.050 Uiso 1 1 calc R
H19B H 0.3877 0.5264 0.4027 0.050 Uiso 1 1 calc R
C4 C 0.28762(16) 0.6812(2) 0.60841(15) 0.0487(6) Uani 1 1 d .
H4 H 0.3165 0.7452 0.5933 0.058 Uiso 1 1 calc R
C16 C 0.16628(14) 0.46245(19) 0.37292(14) 0.0431(6) Uani 1 1 d .
H16A H 0.1273 0.5228 0.3740 0.052 Uiso 1 1 calc R
H16B H 0.1696 0.4339 0.3149 0.052 Uiso 1 1 calc R
C17 C 0.24302(14) 0.50586(18) 0.40011(15) 0.0421(5) Uani 1 1 d .
H17A H 0.2589 0.5676 0.3630 0.051 Uiso 1 1 calc R
H17B H 0.2395 0.5349 0.4580 0.051 Uiso 1 1 calc R
C10 C 0.09095(13) 0.3521(2) 0.68963(14) 0.0407(5) Uani 1 1 d .
H10A H 0.0629 0.4097 0.7217 0.049 Uiso 1 1 calc R
H10B H 0.0903 0.2830 0.7233 0.049 Uiso 1 1 calc R
C11 C 0.04741(12) 0.3312(2) 0.60732(14) 0.0373(5) Uani 1 1 d .
H11A H -0.0071 0.3122 0.6202 0.045 Uiso 1 1 calc R
H11B H 0.0471 0.4006 0.5740 0.045 Uiso 1 1 calc R
C14 C 0.06406(13) 0.3470(2) 0.42175(15) 0.0416(5) Uani 1 1 d .
H14A H 0.0500 0.3350 0.3622 0.050 Uiso 1 1 calc R
H14B H 0.0319 0.4085 0.4436 0.050 Uiso 1 1 calc R
C13 C 0.04822(13) 0.2430(2) 0.47104(14) 0.0407(5) Uani 1 1 d .
H13A H -0.0086 0.2327 0.4748 0.049 Uiso 1 1 calc R
H13B H 0.0695 0.1789 0.4398 0.049 Uiso 1 1 calc R
H7 H 0.3503 0.3748 0.7039 0.043(7) Uiso 1 1 d R

loop_
_atom_site_aniso_label
_atom_site_aniso_U_11
_atom_site_aniso_U_22
_atom_site_aniso_U_33
_atom_site_aniso_U_23
_atom_site_aniso_U_13
_atom_site_aniso_U_12
I1 0.02543(11) 0.06005(16) 0.03618(12) 0.000 -0.00857(8) 0.000
K1 0.0236(3) 0.0436(4) 0.0397(4) 0.0194(3) 0.0034(3) 0.0053(3)
O15 0.0317(8) 0.0422(8) 0.0351(8) 0.0100(7) -0.0050(6) 0.0066(7)
O18 0.0390(9) 0.0333(8) 0.0419(9) 0.0025(7) 0.0064(7) 0.0009(7)
N7 0.0219(9) 0.0511(12) 0.0387(10) -0.0041(8) -0.0052(8) 0.0051(8)
C1 0.0236(10) 0.0455(12) 0.0225(10) -0.0085(9) -0.0007(8) 0.0034(9)
C9 0.0254(10) 0.0451(12) 0.0219(9) -0.0052(8) 0.0023(8) -0.0011(9)
N12 0.0238(9) 0.0402(10) 0.0312(9) -0.0041(7) 0.0044(7) -0.0006(7)
C3 0.0620(17) 0.0399(14) 0.0427(14) -0.0042(11) -0.0070(12) 0.0068(12)
C20 0.0322(12) 0.0493(14) 0.0446(13) -0.0016(11) 0.0149(10) -0.0079(10)
C8 0.0350(12) 0.0412(12) 0.0272(10) -0.0010(9) -0.0017(9) 0.0013(9)
C6 0.0265(10) 0.0438(12) 0.0245(10) -0.0084(9) 0.0023(8) 0.0012(9)
C5 0.0321(12) 0.0558(15) 0.0382(12) -0.0135(11) 0.0053(10) -0.0088(10)
C2 0.0342(12) 0.0492(14) 0.0372(12) -0.0081(10) -0.0049(10) 0.0089(10)
C19 0.0414(13) 0.0364(12) 0.0480(14) 0.0011(10) 0.0111(11) -0.0079(10)
C4 0.0608(17) 0.0435(14) 0.0419(13) -0.0064(11) 0.0060(12) -0.0139(12)
C16 0.0516(14) 0.0433(13) 0.0343(12) 0.0115(10) 0.0011(11) 0.0153(11)
C17 0.0532(14) 0.0298(11) 0.0433(13) 0.0077(10) 0.0069(11) 0.0067(10)
C10 0.0295(11) 0.0589(15) 0.0338(12) -0.0101(10) 0.0089(9) -0.0069(10)
C11 0.0203(10) 0.0484(13) 0.0431(13) -0.0112(10) 0.0041(9) 0.0016(9)
C14 0.0307(11) 0.0552(14) 0.0387(12) -0.0052(10) -0.0100(10) 0.0121(10)
C13 0.0278(11) 0.0531(14) 0.0411(13) -0.0099(10) -0.0037(10) -0.0025(10)

loop_
_atom_type_symbol
_atom_type_description
_atom_type_scat_dispersion_real
_atom_type_scat_dispersion_imag
_atom_type_scat_source
C C 0.0033 0.0016 'International Tables Vol C Tables 4.2.6.8 and 6.1.1.4'
H H 0.0000 0.0000 'International Tables Vol C Tables 4.2.6.8 and 6.1.1.4'
N N 0.0061 0.0033 'International Tables Vol C Tables 4.2.6.8 and 6.1.1.4'
O O 0.0106 0.0060 'International Tables Vol C Tables 4.2.6.8 and 6.1.1.4'
K K 0.2009 0.2494 'International Tables Vol C Tables 4.2.6.8 and 6.1.1.4'
I I -0.4742 1.8119 'International Tables Vol C Tables 4.2.6.8 and 6.1.1.4'

loop_
_geom_angle_atom_site_label_1
_geom_angle_atom_site_label_2
_geom_angle_atom_site_label_3
_geom_angle
_geom_angle_site_symmetry_1
_geom_angle_site_symmetry_3
O15 K1 O15 180.0 7_556 .
O15 K1 O18 62.03(5) 7_556 7_556
O15 K1 O18 117.97(5) . 7_556
O15 K1 O18 117.97(5) 7_556 .
O15 K1 O18 62.03(5) . .
O18 K1 O18 180.0 7_556 .
O15 K1 N12 58.91(5) 7_556 7_556
O15 K1 N12 121.09(5) . 7_556
O18 K1 N12 119.71(5) 7_556 7_556
O18 K1 N12 60.29(5) . 7_556
O15 K1 N12 121.09(5) 7_556 .
O15 K1 N12 58.91(5) . .
O18 K1 N12 60.29(5) 7_556 .
O18 K1 N12 119.71(5) . .
N12 K1 N12 180.000(18) 7_556 .
O15 K1 C8 101.84(5) 7_556 7_556
O15 K1 C8 78.16(5) . 7_556
O18 K1 C8 112.11(5) 7_556 7_556
O18 K1 C8 67.89(5) . 7_556
N12 K1 C8 70.51(5) 7_556 7_556
N12 K1 C8 109.49(5) . 7_556
O15 K1 C19 82.81(5) 7_556 7_556
O15 K1 C19 97.19(5) . 7_556
O18 K1 C19 23.40(5) 7_556 7_556
O18 K1 C19 156.60(5) . 7_556
N12 K1 C19 135.32(5) 7_556 7_556
N12 K1 C19 44.68(5) . 7_556
C8 K1 C19 98.81(6) 7_556 7_556
O15 K1 C17 42.96(5) 7_556 7_556
O15 K1 C17 137.04(5) . 7_556
O18 K1 C17 22.97(5) 7_556 7_556
O18 K1 C17 157.03(5) . 7_556
N12 K1 C17 97.59(5) 7_556 7_556
N12 K1 C17 82.41(5) . 7_556
C8 K1 C17 100.37(6) 7_556 7_556
C19 K1 C17 40.08(6) 7_556 7_556
O15 K1 C13 43.02(5) 7_556 7_556
O15 K1 C13 136.98(5) . 7_556
O18 K1 C13 104.28(5) 7_556 7_556
O18 K1 C13 75.72(5) . 7_556
N12 K1 C13 24.70(5) 7_556 7_556
N12 K1 C13 155.30(5) . 7_556
C8 K1 C13 93.96(5) 7_556 7_556
C19 K1 C13 125.83(6) 7_556 7_556
C17 K1 C13 85.90(6) 7_556 7_556
C14 O15 C16 113.72(17) . .
C14 O15 K1 124.25(12) . .
C16 O15 K1 119.93(13) . .
C17 O18 C19 112.42(17) . .
C17 O18 K1 107.95(12) . .
C19 O18 K1 106.69(12) . .
C8 N7 C6 108.64(18) . .
C2 C1 C6 118.6(2) . .
C2 C1 C9 134.4(2) . .
C6 C1 C9 106.94(18) . .
C8 C9 C1 106.32(18) . .
C8 C9 C10 127.0(2) . .
C1 C9 C10 126.6(2) . .
C11 N12 C13 110.87(17) . .
C11 N12 C20 110.99(17) . 7_556
C13 N12 C20 109.67(17) . 7_556
C11 N12 K1 121.22(12) . .
C13 N12 K1 95.09(12) . .
C20 N12 K1 107.71(12) 7_556 .
C2 C3 C4 121.3(2) . .
N12 C20 C19 114.07(18) 7_556 .
C9 C8 N7 110.6(2) . .
N7 C6 C5 130.4(2) . .
N7 C6 C1 107.48(19) . .
C5 C6 C1 122.1(2) . .
C4 C5 C6 117.7(2) . .
C3 C2 C1 119.1(2) . .
O18 C19 C20 108.63(18) . .
C5 C4 C3 121.1(2) . .
O15 C16 C17 108.93(18) . .
O18 C17 C16 109.69(19) . .
C9 C10 C11 114.39(18) . .
N12 C11 C10 113.75(18) . .
O15 C14 C13 110.04(17) . .
N12 C13 C14 114.92(18) . .

loop_
_geom_bond_atom_site_label_1
_geom_bond_atom_site_label_2
_geom_bond_distance
_geom_bond_site_symmetry_2
K1 O15 2.6350(14) 7_556
K1 O15 2.6350(14) .
K1 O18 2.7569(15) 7_556
K1 O18 2.7569(15) .
K1 N12 3.0561(16) 7_556
K1 N12 3.0561(16) .
K1 C8 3.317(2) 7_556
K1 C19 3.452(2) 7_556
K1 C17 3.471(2) 7_556
K1 C13 3.507(2) 7_556
O15 C14 1.417(3) .
O15 C16 1.423(3) .
O18 C17 1.423(3) .
O18 C19 1.431(3) .
N7 C8 1.374(3) .
N7 C6 1.376(3) .
C1 C2 1.401(3) .
C1 C6 1.415(3) .
C1 C9 1.438(3) .
C9 C8 1.361(3) .
C9 C10 1.499(3) .
N12 C11 1.466(3) .
N12 C13 1.471(3) .
N12 C20 1.476(3) 7_556
C3 C2 1.375(4) .
C3 C4 1.404(4) .
C20 N12 1.476(3) 7_556
C20 C19 1.505(3) .
C6 C5 1.396(3) .
C5 C4 1.373(4) .
C16 C17 1.485(3) .
C10 C11 1.530(3) .
C14 C13 1.504(3) .
